data_4103714
loop_
_publ_author_name
'Aaron J. Rossini'
'Ivan Hung'
'Samuel A. Johnson'
'Carla Slebodnick'
'Mike Mensch'
'Paul A. Deck'
'Robert W. Schurko'

_publ_section_title
;
 Solid-State 91Zr NMR Spectroscopy Studies of Zirconocene Olefin
 Polymerization Catalyst Precursors
;
_journal_name_full 'Journal of the American Chemical Society'
_journal_page_first 18301
_journal_page_last 18317
_journal_paper_doi 10.1021/ja107749b
_journal_volume 132
_journal_year 2010
_chemical_formula_moiety 'C14 H20 Br2 O Si2 Zr'
_chemical_formula_sum 'C14 H20 Br2 O Si2 Zr'
_chemical_formula_weight 511.52
_chemical_name_systematic
; 
 ? 
;
_space_group_IT_number 14
_symmetry_cell_setting monoclinic
_symmetry_space_group_name_Hall '-P 2ybc'
_symmetry_space_group_name_H-M 'P 1 21/c 1'
_atom_sites_solution_hydrogens geom
_atom_sites_solution_primary direct
_atom_sites_solution_secondary difmap
_audit_creation_method SHELXL-97
_cell_angle_alpha 90.00
_cell_angle_beta 96.587(3)
_cell_angle_gamma 90.00
_cell_formula_units_Z 4
_cell_length_a 13.5792(5)
_cell_length_b 8.5955(3)
_cell_length_c 15.3894(5)
_cell_measurement_reflns_used 6585
_cell_measurement_temperature 100(2)
_cell_measurement_theta_max 29.9669
_cell_measurement_theta_min 4.1012
_cell_volume 1784.39(11)
_computing_cell_refinement 'CrysAlisPro (Oxford Diffraction, 2009)'
_computing_data_collection 'CrysAlisPro (Oxford Diffraction, 2009)'
_computing_data_reduction 'CrysAlisPro (Oxford Diffraction, 2009)'
_computing_molecular_graphics 'SHELXTL (Sheldrick, G. M. (2008). Acta Cryst. A64, 112-122.)'
_computing_publication_material 'SHELXTL (Sheldrick, G. M. (2008). Acta Cryst. A64, 112-122.)'
_computing_structure_refinement 'SHELXL-97 (Sheldrick, G. M. (2008). Acta Cryst. A64, 112-122.)'
_computing_structure_solution 'SHELXS-97 (Sheldrick, G. M. (2008). Acta Cryst. A64, 112-122.)'
_diffrn_ambient_temperature 100(2)
_diffrn_detector CCD
_diffrn_detector_type 'Oxford Diffraction Sapphire 3 CCD'
_diffrn_measured_fraction_theta_full 0.997
_diffrn_measured_fraction_theta_max 0.997
_diffrn_measurement_device '\k-geometry diffractometer'
_diffrn_measurement_device_type 'Oxford Diffraction Gemini'
_diffrn_measurement_method 'phi and omega scans'
_diffrn_orient_matrix_UB_11 0.0522357000
_diffrn_orient_matrix_UB_12 -0.0089338000
_diffrn_orient_matrix_UB_13 0.0050358000
_diffrn_orient_matrix_UB_21 -0.0027462000
_diffrn_orient_matrix_UB_22 -0.0433414000
_diffrn_orient_matrix_UB_23 0.0388511000
_diffrn_orient_matrix_UB_31 -0.0049888000
_diffrn_orient_matrix_UB_32 -0.0697390000
_diffrn_orient_matrix_UB_33 -0.0248407000
_diffrn_radiation_monochromator graphite
_diffrn_radiation_probe x-ray
_diffrn_radiation_type MoK\a
_diffrn_radiation_wavelength 0.71073
_diffrn_reflns_av_R_equivalents 0.0444
_diffrn_reflns_av_sigmaI/netI 0.0641
_diffrn_reflns_limit_h_max 19
_diffrn_reflns_limit_h_min -16
_diffrn_reflns_limit_k_max 8
_diffrn_reflns_limit_k_min -12
_diffrn_reflns_limit_l_max 21
_diffrn_reflns_limit_l_min -21
_diffrn_reflns_number 16281
_diffrn_reflns_theta_full 30.03
_diffrn_reflns_theta_max 30.03
_diffrn_reflns_theta_min 4.18
_diffrn_source 'fine-focus sealed tube'
_diffrn_source_current 40
_diffrn_source_voltage 50
_diffrn_standards_decay_% <2%
_diffrn_standards_interval_count 50
_diffrn_standards_number 2
_exptl_absorpt_coefficient_mu 5.222
_exptl_absorpt_correction_T_max 0.583
_exptl_absorpt_correction_T_min 0.293
_exptl_absorpt_correction_type gaussian
_exptl_absorpt_process_details
;
 CrysAlisPro, Oxford Diffraction Ltd., v171.33.66 (release 28-04-2010
 CrysAlis171 .NET) (compiled Apr 28 2010,14:27:37) Numerical absorption
 correction based on Gaussian integration over a multifaceted crystal model.
;
_exptl_crystal_colour colorless
_exptl_crystal_density_diffrn 1.904
_exptl_crystal_density_method 'not measured'
_exptl_crystal_description prism
_exptl_crystal_F_000 1000
_exptl_crystal_size_max 0.44
_exptl_crystal_size_mid 0.21
_exptl_crystal_size_min 0.12
_refine_diff_density_max 1.165
_refine_diff_density_min -0.623
_refine_diff_density_rms 0.125
_refine_ls_extinction_method none
_refine_ls_goodness_of_fit_ref 0.867
_refine_ls_hydrogen_treatment constr
_refine_ls_matrix_type full
_refine_ls_number_parameters 185
_refine_ls_number_reflns 5194
_refine_ls_number_restraints 0
_refine_ls_restrained_S_all 0.867
_refine_ls_R_factor_all 0.0459
_refine_ls_R_factor_gt 0.0286
_refine_ls_shift/su_max 0.001
_refine_ls_shift/su_mean 0.000
_refine_ls_structure_factor_coef Fsqd
_refine_ls_weighting_details 'calc w=1/[\s^2^(Fo^2^)+(0.0221P)^2^+0.0000P] where P=(Fo^2^+2Fc^2^)/3'
_refine_ls_weighting_scheme calc
_refine_ls_wR_factor_gt 0.0537
_refine_ls_wR_factor_ref 0.0554
_reflns_number_gt 3541
_reflns_number_total 5194
_reflns_threshold_expression >2sigma(I)
_cod_data_source_file ja107749b_si_003.cif
_cod_data_source_block cs905
_cod_depositor_comments
;
The following automatic conversions were performed:

'_exptl_absorpt_correction_type' value 'Gaussian' changed to
'gaussian' according to the built-in table from CIF Core dictionary
named 'cif_core.dic' version 2.4.1 from 2010-06-29.

Automatic conversion script
Id: cif_fix_values 1715 2011-07-08 13:25:40Z adriana 
;
_cod_original_cell_volume 1784.40(10)
_cod_original_sg_symbol_H-M 'P 21/c'
_cod_database_code 4103714

loop_
_symmetry_equiv_pos_as_xyz
'x, y, z'
'-x, y+1/2, -z+1/2'
'-x, -y, -z'
'x, -y-1/2, z-1/2'

loop_
_atom_site_label
_atom_site_type_symbol
_atom_site_fract_x
_atom_site_fract_y
_atom_site_fract_z
_atom_site_U_iso_or_equiv
_atom_site_adp_type
_atom_site_occupancy
_atom_site_symmetry_multiplicity
_atom_site_calc_flag
_atom_site_refinement_flags
Zr1 Zr 0.700201(19) 0.09364(3) 0.186894(16) 0.00976(6) Uani 1 1 d .
Br1 Br 0.62670(2) 0.14379(3) 0.024669(17) 0.01782(7) Uani 1 1 d .
Br2 Br 0.84189(2) -0.09455(3) 0.156342(18) 0.01629(7) Uani 1 1 d .
Si1 Si 0.87964(6) 0.15585(8) 0.39560(5) 0.01088(15) Uani 1 1 d .
Si2 Si 0.72877(6) -0.11043(8) 0.41265(5) 0.01272(16) Uani 1 1 d .
O1 O 0.80369(14) 0.03589(19) 0.43822(11) 0.0142(4) Uani 1 1 d .
C1 C 0.8116(2) 0.2452(3) 0.29519(16) 0.0107(5) Uani 1 1 d .
C2 C 0.8490(2) 0.2712(3) 0.21314(18) 0.0146(6) Uani 1 1 d .
H2 H 0.9117 0.2378 0.1986 0.017 Uiso 1 1 calc R
C3 C 0.7780(2) 0.3540(3) 0.15734(17) 0.0136(6) Uani 1 1 d .
H3 H 0.7842 0.3843 0.0988 0.016 Uiso 1 1 calc R
C4 C 0.6958(2) 0.3845(3) 0.20368(17) 0.0146(6) Uani 1 1 d .
H4 H 0.6368 0.4376 0.1817 0.017 Uiso 1 1 calc R
C5 C 0.7175(2) 0.3214(3) 0.28855(17) 0.0119(5) Uani 1 1 d .
H5 H 0.6760 0.3286 0.3341 0.014 Uiso 1 1 calc R
C6 C 0.6479(2) -0.0692(3) 0.30779(16) 0.0119(5) Uani 1 1 d .
C7 C 0.5749(2) 0.0509(3) 0.29217(17) 0.0131(6) Uani 1 1 d .
H7 H 0.5628 0.1307 0.3323 0.016 Uiso 1 1 calc R
C8 C 0.5240(2) 0.0318(3) 0.20797(18) 0.0155(6) Uani 1 1 d .
H8 H 0.4737 0.0980 0.1807 0.019 Uiso 1 1 calc R
C9 C 0.5612(2) -0.1032(3) 0.17146(18) 0.0156(6) Uani 1 1 d .
H9 H 0.5397 -0.1449 0.1153 0.019 Uiso 1 1 calc R
C10 C 0.6351(2) -0.1652(3) 0.23203(17) 0.0130(6) Uani 1 1 d .
H10 H 0.6714 -0.2576 0.2239 0.016 Uiso 1 1 calc R
C11 C 0.9899(2) 0.0509(3) 0.36622(18) 0.0162(6) Uani 1 1 d .
H11A H 0.9688 -0.0352 0.3266 0.024 Uiso 1 1 calc R
H11B H 1.0277 0.0096 0.4193 0.024 Uiso 1 1 calc R
H11C H 1.0317 0.1225 0.3371 0.024 Uiso 1 1 calc R
C12 C 0.9156(2) 0.3127(3) 0.47530(17) 0.0171(6) Uani 1 1 d .
H12A H 0.9571 0.3888 0.4490 0.026 Uiso 1 1 calc R
H12B H 0.9528 0.2682 0.5278 0.026 Uiso 1 1 calc R
H12C H 0.8559 0.3643 0.4913 0.026 Uiso 1 1 calc R
C13 C 0.7996(2) -0.2908(3) 0.3979(2) 0.0234(7) Uani 1 1 d .
H13A H 0.7535 -0.3781 0.3866 0.035 Uiso 1 1 calc R
H13B H 0.8446 -0.3116 0.4511 0.035 Uiso 1 1 calc R
H13C H 0.8381 -0.2781 0.3483 0.035 Uiso 1 1 calc R
C14 C 0.6469(2) -0.1313(3) 0.50041(18) 0.0213(7) Uani 1 1 d .
H14A H 0.6112 -0.0336 0.5066 0.032 Uiso 1 1 calc R
H14B H 0.6870 -0.1561 0.5557 0.032 Uiso 1 1 calc R
H14C H 0.5992 -0.2153 0.4853 0.032 Uiso 1 1 calc R

loop_
_atom_site_aniso_label
_atom_site_aniso_U_11
_atom_site_aniso_U_22
_atom_site_aniso_U_33
_atom_site_aniso_U_23
_atom_site_aniso_U_13
_atom_site_aniso_U_12
Zr1 0.01076(13) 0.01022(12) 0.00841(12) 0.00009(10) 0.00157(9) -0.00022(10)
Br1 0.01814(15) 0.02382(14) 0.01077(13) 0.00291(11) -0.00144(11) -0.00306(12)
Br2 0.01575(15) 0.01515(13) 0.01861(15) -0.00220(11) 0.00468(11) 0.00261(12)
Si1 0.0117(4) 0.0112(3) 0.0095(4) 0.0006(3) 0.0003(3) -0.0009(3)
Si2 0.0151(4) 0.0124(3) 0.0105(4) 0.0012(3) 0.0006(3) -0.0015(3)
O1 0.0177(11) 0.0118(8) 0.0129(10) 0.0009(7) 0.0009(8) -0.0031(8)
C1 0.0130(14) 0.0089(12) 0.0100(13) -0.0002(9) 0.0002(11) -0.0021(10)
C2 0.0133(15) 0.0117(13) 0.0193(15) -0.0004(11) 0.0045(12) -0.0025(11)
C3 0.0178(15) 0.0119(12) 0.0110(13) 0.0012(10) 0.0013(11) -0.0046(11)
C4 0.0174(15) 0.0089(13) 0.0161(14) -0.0001(10) -0.0035(11) 0.0015(11)
C5 0.0136(14) 0.0090(12) 0.0130(13) -0.0041(10) 0.0005(11) -0.0021(10)
C6 0.0135(14) 0.0128(13) 0.0099(13) 0.0010(10) 0.0035(11) -0.0020(10)
C7 0.0115(14) 0.0151(13) 0.0139(14) -0.0011(10) 0.0064(11) -0.0021(11)
C8 0.0112(15) 0.0196(14) 0.0163(14) 0.0052(11) 0.0033(11) -0.0003(11)
C9 0.0150(14) 0.0157(13) 0.0158(14) -0.0001(11) 0.0000(11) -0.0092(12)
C10 0.0142(14) 0.0089(12) 0.0163(14) 0.0012(10) 0.0031(11) -0.0041(11)
C11 0.0145(15) 0.0186(14) 0.0153(14) 0.0001(11) 0.0006(11) 0.0018(11)
C12 0.0199(16) 0.0148(13) 0.0161(15) -0.0004(11) 0.0002(12) -0.0015(12)
C13 0.0283(19) 0.0167(14) 0.0241(17) 0.0000(12) -0.0023(14) 0.0047(13)
C14 0.0228(17) 0.0239(15) 0.0167(15) -0.0012(12) 0.0001(12) -0.0053(13)

loop_
_atom_type_symbol
_atom_type_description
_atom_type_scat_dispersion_real
_atom_type_scat_dispersion_imag
_atom_type_scat_source
C C 0.0033 0.0016 'International Tables Vol C Tables 4.2.6.8 and 6.1.1.4'
H H 0.0000 0.0000 'International Tables Vol C Tables 4.2.6.8 and 6.1.1.4'
O O 0.0106 0.0060 'International Tables Vol C Tables 4.2.6.8 and 6.1.1.4'
Si Si 0.0817 0.0704 'International Tables Vol C Tables 4.2.6.8 and 6.1.1.4'
Br Br -0.2901 2.4595 'International Tables Vol C Tables 4.2.6.8 and 6.1.1.4'
Zr Zr -2.9673 0.5597 'International Tables Vol C Tables 4.2.6.8 and 6.1.1.4'

loop_
_exptl_crystal_face_index_h
_exptl_crystal_face_index_k
_exptl_crystal_face_index_l
_exptl_crystal_face_perp_dist
_exptl_oxdiff_crystal_face_indexfrac_h
_exptl_oxdiff_crystal_face_indexfrac_k
_exptl_oxdiff_crystal_face_indexfrac_l
_exptl_oxdiff_crystal_face_x
_exptl_oxdiff_crystal_face_y
_exptl_oxdiff_crystal_face_z
0 0 -1 0.0981 -0.0011 -0.0005 -0.9988 -0.0050 -0.0389 0.0248
0 0 1 0.0981 0.0011 0.0005 0.9988 0.0050 0.0389 -0.0248
5 0 -1 0.0341 4.9885 0.0042 -1.0052 0.2561 -0.0526 -0.0001
0 1 -1 0.1560 -0.0026 0.9987 -0.9992 -0.0140 -0.0822 -0.0449
0 -1 -1 0.1379 0.0004 -0.9996 -0.9985 0.0039 0.0045 0.0946
-1 0 0 0.0714 -0.9979 -0.0009 0.0013 -0.0522 0.0027 0.0050

loop_
_geom_angle_atom_site_label_1
_geom_angle_atom_site_label_2
_geom_angle_atom_site_label_3
_geom_angle
C1 Zr1 C6 89.86(8)
C1 Zr1 C5 33.29(8)
C6 Zr1 C5 89.26(8)
C1 Zr1 C7 92.84(9)
C6 Zr1 C7 33.26(8)
C5 Zr1 C7 74.50(9)
C1 Zr1 C8 122.70(9)
C6 Zr1 C8 55.06(9)
C5 Zr1 C8 96.19(9)
C7 Zr1 C8 32.57(8)
C1 Zr1 C4 55.25(8)
C6 Zr1 C4 117.96(8)
C5 Zr1 C4 32.74(8)
C7 Zr1 C4 93.08(9)
C8 Zr1 C4 99.41(9)
C1 Zr1 C10 118.90(8)
C6 Zr1 C10 32.95(8)
C5 Zr1 C10 121.98(8)
C7 Zr1 C10 53.65(8)
C8 Zr1 C10 53.67(9)
C4 Zr1 C10 146.73(9)
C1 Zr1 C9 143.57(9)
C6 Zr1 C9 54.61(8)
C5 Zr1 C9 126.81(9)
C7 Zr1 C9 53.66(9)
C8 Zr1 C9 32.49(8)
C4 Zr1 C9 130.51(9)
C10 Zr1 C9 32.09(8)
C1 Zr1 C2 33.16(8)
C6 Zr1 C2 120.68(9)
C5 Zr1 C2 53.91(9)
C7 Zr1 C2 125.07(9)
C8 Zr1 C2 149.81(9)
C4 Zr1 C2 53.91(9)
C10 Zr1 C2 142.00(9)
C9 Zr1 C2 174.09(9)
C1 Zr1 C3 54.86(8)
C6 Zr1 C3 142.00(8)
C5 Zr1 C3 53.87(8)
C7 Zr1 C3 124.91(8)
C8 Zr1 C3 129.27(9)
C4 Zr1 C3 32.54(8)
C10 Zr1 C3 173.68(8)
C9 Zr1 C3 153.62(9)
C2 Zr1 C3 32.28(8)
C1 Zr1 Br2 92.37(6)
C6 Zr1 Br2 93.78(6)
C5 Zr1 Br2 125.62(6)
C7 Zr1 Br2 126.67(6)
C8 Zr1 Br2 128.96(6)
C4 Zr1 Br2 131.63(7)
C10 Zr1 Br2 77.91(6)
C9 Zr1 Br2 97.28(6)
C2 Zr1 Br2 79.04(6)
C3 Zr1 Br2 100.63(6)
C1 Zr1 Br1 133.58(6)
C6 Zr1 Br1 133.93(6)
C5 Zr1 Br1 117.79(6)
C7 Zr1 Br1 115.33(6)
C8 Zr1 Br1 83.87(6)
C4 Zr1 Br1 85.60(6)
C10 Zr1 Br1 107.52(6)
C9 Zr1 Br1 79.71(6)
C2 Zr1 Br1 105.28(6)
C3 Zr1 Br1 78.74(6)
Br2 Zr1 Br1 98.008(12)
O1 Si1 C11 110.71(11)
O1 Si1 C12 108.77(11)
C11 Si1 C12 111.01(13)
O1 Si1 C1 108.26(11)
C11 Si1 C1 109.61(12)
C12 Si1 C1 108.41(12)
O1 Si2 C13 110.83(12)
O1 Si2 C14 107.90(11)
C13 Si2 C14 111.78(13)
O1 Si2 C6 110.33(10)
C13 Si2 C6 108.27(12)
C14 Si2 C6 107.67(13)
Si2 O1 Si1 141.77(12)
C5 C1 C2 105.7(2)
C5 C1 Si1 126.86(19)
C2 C1 Si1 126.9(2)
C5 C1 Zr1 73.87(14)
C2 C1 Zr1 74.95(14)
Si1 C1 Zr1 122.87(11)
C3 C2 C1 109.3(2)
C3 C2 Zr1 74.31(15)
C1 C2 Zr1 71.89(14)
C2 C3 C4 108.0(2)
C2 C3 Zr1 73.41(14)
C4 C3 Zr1 72.80(14)
C5 C4 C3 107.6(2)
C5 C4 Zr1 73.09(13)
C3 C4 Zr1 74.66(14)
C4 C5 C1 109.4(2)
C4 C5 Zr1 74.17(14)
C1 C5 Zr1 72.84(14)
C10 C6 C7 105.3(2)
C10 C6 Si2 126.75(19)
C7 C6 Si2 127.26(19)
C10 C6 Zr1 74.51(14)
C7 C6 Zr1 73.83(14)
Si2 C6 Zr1 123.90(13)
C8 C7 C6 109.1(2)
C8 C7 Zr1 73.73(15)
C6 C7 Zr1 72.92(14)
C7 C8 C9 107.6(2)
C7 C8 Zr1 73.70(16)
C9 C8 Zr1 74.45(15)
C10 C9 C8 108.2(2)
C10 C9 Zr1 73.77(15)
C8 C9 Zr1 73.06(15)
C9 C10 C6 109.7(2)
C9 C10 Zr1 74.13(14)
C6 C10 Zr1 72.54(14)

loop_
_geom_bond_atom_site_label_1
_geom_bond_atom_site_label_2
_geom_bond_distance
Zr1 C1 2.487(2)
Zr1 C6 2.496(2)
Zr1 C5 2.500(2)
Zr1 C7 2.507(3)
Zr1 C8 2.508(3)
Zr1 C4 2.514(2)
Zr1 C10 2.521(2)
Zr1 C9 2.526(3)
Zr1 C2 2.527(3)
Zr1 C3 2.538(2)
Zr1 Br2 2.5976(4)
Zr1 Br1 2.6159(4)
Si1 O1 1.6469(19)
Si1 C11 1.848(3)
Si1 C12 1.850(3)
Si1 C1 1.872(3)
Si2 O1 1.6371(19)
Si2 C13 1.852(3)
Si2 C14 1.854(3)
Si2 C6 1.879(3)
C1 C5 1.429(4)
C1 C2 1.431(4)
C2 C3 1.408(4)
C3 C4 1.416(4)
C4 C5 1.413(3)
C6 C10 1.423(3)
C6 C7 1.432(4)
C7 C8 1.406(4)
C8 C9 1.408(4)
C9 C10 1.395(4)

loop_
_geom_torsion_atom_site_label_1
_geom_torsion_atom_site_label_2
_geom_torsion_atom_site_label_3
_geom_torsion_atom_site_label_4
_geom_torsion
C13 Si2 O1 Si1 73.8(2)
C14 Si2 O1 Si1 -163.52(19)
C6 Si2 O1 Si1 -46.1(2)
C11 Si1 O1 Si2 -68.4(2)
C12 Si1 O1 Si2 169.38(19)
C1 Si1 O1 Si2 51.8(2)
O1 Si1 C1 C5 52.0(2)
C11 Si1 C1 C5 172.8(2)
C12 Si1 C1 C5 -65.9(2)
O1 Si1 C1 C2 -137.8(2)
C11 Si1 C1 C2 -16.9(3)
C12 Si1 C1 C2 104.4(2)
O1 Si1 C1 Zr1 -42.11(17)
C11 Si1 C1 Zr1 78.75(17)
C12 Si1 C1 Zr1 -159.94(14)
C6 Zr1 C1 C5 -88.87(15)
C7 Zr1 C1 C5 -55.73(15)
C8 Zr1 C1 C5 -41.89(17)
C4 Zr1 C1 C5 36.04(14)
C10 Zr1 C1 C5 -105.15(15)
C9 Zr1 C1 C5 -77.0(2)
C2 Zr1 C1 C5 111.6(2)
C3 Zr1 C1 C5 76.02(15)
Br2 Zr1 C1 C5 177.36(14)
Br1 Zr1 C1 C5 73.95(16)
C6 Zr1 C1 C2 159.49(15)
C5 Zr1 C1 C2 -111.6(2)
C7 Zr1 C1 C2 -167.38(15)
C8 Zr1 C1 C2 -153.53(14)
C4 Zr1 C1 C2 -75.60(16)
C10 Zr1 C1 C2 143.20(14)
C9 Zr1 C1 C2 171.36(15)
C3 Zr1 C1 C2 -35.63(14)
Br2 Zr1 C1 C2 65.71(14)
Br1 Zr1 C1 C2 -37.70(18)
C6 Zr1 C1 Si1 34.95(15)
C5 Zr1 C1 Si1 123.8(2)
C7 Zr1 C1 Si1 68.09(15)
C8 Zr1 C1 Si1 81.94(17)
C4 Zr1 C1 Si1 159.9(2)
C10 Zr1 C1 Si1 18.67(18)
C9 Zr1 C1 Si1 46.8(2)
C2 Zr1 C1 Si1 -124.5(2)
C3 Zr1 C1 Si1 -160.16(19)
Br2 Zr1 C1 Si1 -58.82(14)
Br1 Zr1 C1 Si1 -162.23(9)
C5 C1 C2 C3 -2.6(3)
Si1 C1 C2 C3 -174.50(18)
Zr1 C1 C2 C3 65.44(18)
C5 C1 C2 Zr1 -68.03(16)
Si1 C1 C2 Zr1 120.06(19)
C1 Zr1 C2 C3 -116.9(2)
C6 Zr1 C2 C3 -140.94(15)
C5 Zr1 C2 C3 -77.75(16)
C7 Zr1 C2 C3 -101.43(17)
C8 Zr1 C2 C3 -68.7(2)
C4 Zr1 C2 C3 -36.92(15)
C10 Zr1 C2 C3 -175.30(15)
Br2 Zr1 C2 C3 131.18(15)
Br1 Zr1 C2 C3 35.77(16)
C6 Zr1 C2 C1 -24.04(18)
C5 Zr1 C2 C1 39.15(14)
C7 Zr1 C2 C1 15.47(18)
C8 Zr1 C2 C1 48.2(2)
C4 Zr1 C2 C1 79.97(16)
C10 Zr1 C2 C1 -58.4(2)
C3 Zr1 C2 C1 116.9(2)
Br2 Zr1 C2 C1 -111.93(14)
Br1 Zr1 C2 C1 152.66(13)
C1 C2 C3 C4 1.2(3)
Zr1 C2 C3 C4 65.06(17)
C1 C2 C3 Zr1 -63.89(17)
C1 Zr1 C3 C2 36.62(15)
C6 Zr1 C3 C2 61.7(2)
C5 Zr1 C3 C2 77.88(17)
C7 Zr1 C3 C2 101.95(17)
C8 Zr1 C3 C2 142.76(16)
C4 Zr1 C3 C2 115.5(2)
C9 Zr1 C3 C2 179.28(19)
Br2 Zr1 C3 C2 -48.75(15)
Br1 Zr1 C3 C2 -144.90(16)
C1 Zr1 C3 C4 -78.88(16)
C6 Zr1 C3 C4 -53.8(2)
C5 Zr1 C3 C4 -37.63(15)
C7 Zr1 C3 C4 -13.56(19)
C8 Zr1 C3 C4 27.25(19)
C9 Zr1 C3 C4 63.8(3)
C2 Zr1 C3 C4 -115.5(2)
Br2 Zr1 C3 C4 -164.26(14)
Br1 Zr1 C3 C4 99.59(15)
C2 C3 C4 C5 0.8(3)
Zr1 C3 C4 C5 66.22(16)
C2 C3 C4 Zr1 -65.46(17)
C1 Zr1 C4 C5 -36.66(15)
C6 Zr1 C4 C5 31.52(19)
C7 Zr1 C4 C5 54.65(16)
C8 Zr1 C4 C5 86.81(16)
C10 Zr1 C4 C5 54.2(2)
C9 Zr1 C4 C5 97.38(18)
C2 Zr1 C4 C5 -77.63(17)
C3 Zr1 C4 C5 -114.2(2)
Br2 Zr1 C4 C5 -93.35(16)
Br1 Zr1 C4 C5 169.84(16)
C1 Zr1 C4 C3 77.58(16)
C6 Zr1 C4 C3 145.76(15)
C5 Zr1 C4 C3 114.2(2)
C7 Zr1 C4 C3 168.90(16)
C8 Zr1 C4 C3 -158.94(15)
C10 Zr1 C4 C3 168.43(16)
C9 Zr1 C4 C3 -148.38(15)
C2 Zr1 C4 C3 36.62(15)
Br2 Zr1 C4 C3 20.90(18)
Br1 Zr1 C4 C3 -75.91(14)
C3 C4 C5 C1 -2.4(3)
Zr1 C4 C5 C1 64.87(17)
C3 C4 C5 Zr1 -67.28(17)
C2 C1 C5 C4 3.1(3)
Si1 C1 C5 C4 174.98(18)
Zr1 C1 C5 C4 -65.72(17)
C2 C1 C5 Zr1 68.79(16)
Si1 C1 C5 Zr1 -119.30(19)
C1 Zr1 C5 C4 116.6(2)
C6 Zr1 C5 C4 -152.50(16)
C7 Zr1 C5 C4 -122.30(17)
C8 Zr1 C5 C4 -97.78(16)
C10 Zr1 C5 C4 -148.37(16)
C9 Zr1 C5 C4 -109.65(17)
C2 Zr1 C5 C4 77.64(17)
C3 Zr1 C5 C4 37.39(15)
Br2 Zr1 C5 C4 113.38(15)
Br1 Zr1 C5 C4 -11.46(17)
C6 Zr1 C5 C1 90.87(15)
C7 Zr1 C5 C1 121.06(16)
C8 Zr1 C5 C1 145.59(15)
C4 Zr1 C5 C1 -116.6(2)
C10 Zr1 C5 C1 95.00(16)
C9 Zr1 C5 C1 133.72(15)
C2 Zr1 C5 C1 -38.99(14)
C3 Zr1 C5 C1 -79.24(16)
Br2 Zr1 C5 C1 -3.25(17)
Br1 Zr1 C5 C1 -128.10(13)
O1 Si2 C6 C10 126.7(2)
C13 Si2 C6 C10 5.2(3)
C14 Si2 C6 C10 -115.8(2)
O1 Si2 C6 C7 -64.2(3)
C13 Si2 C6 C7 174.3(2)
C14 Si2 C6 C7 53.3(3)
O1 Si2 C6 Zr1 30.92(17)
C13 Si2 C6 Zr1 -90.53(16)
C14 Si2 C6 Zr1 148.45(14)
C1 Zr1 C6 C10 -153.17(16)
C5 Zr1 C6 C10 173.55(16)
C7 Zr1 C6 C10 111.4(2)
C8 Zr1 C6 C10 75.47(16)
C4 Zr1 C6 C10 157.12(15)
C9 Zr1 C6 C10 35.45(15)
C2 Zr1 C6 C10 -140.29(15)
C3 Zr1 C6 C10 -173.43(16)
Br2 Zr1 C6 C10 -60.80(15)
Br1 Zr1 C6 C10 44.12(18)
C1 Zr1 C6 C7 95.39(15)
C5 Zr1 C6 C7 62.11(15)
C8 Zr1 C6 C7 -35.97(15)
C4 Zr1 C6 C7 45.69(17)
C10 Zr1 C6 C7 -111.4(2)
C9 Zr1 C6 C7 -75.99(16)
C2 Zr1 C6 C7 108.27(16)
C3 Zr1 C6 C7 75.1(2)
Br2 Zr1 C6 C7 -172.24(14)
Br1 Zr1 C6 C7 -67.32(16)
C1 Zr1 C6 Si2 -28.99(14)
C5 Zr1 C6 Si2 -62.27(14)
C7 Zr1 C6 Si2 -124.4(2)
C8 Zr1 C6 Si2 -160.35(18)
C4 Zr1 C6 Si2 -78.69(16)
C10 Zr1 C6 Si2 124.2(2)
C9 Zr1 C6 Si2 159.63(18)
C2 Zr1 C6 Si2 -16.11(18)
C3 Zr1 C6 Si2 -49.2(2)
Br2 Zr1 C6 Si2 63.38(13)
Br1 Zr1 C6 Si2 168.30(8)
C10 C6 C7 C8 -3.1(3)
Si2 C6 C7 C8 -174.04(19)
Zr1 C6 C7 C8 65.35(19)
C10 C6 C7 Zr1 -68.43(17)
Si2 C6 C7 Zr1 120.6(2)
C1 Zr1 C7 C8 158.03(16)
C6 Zr1 C7 C8 -116.6(2)
C5 Zr1 C7 C8 129.95(17)
C4 Zr1 C7 C8 102.70(16)
C10 Zr1 C7 C8 -77.61(17)
C9 Zr1 C7 C8 -37.48(15)
C2 Zr1 C7 C8 149.63(15)
C3 Zr1 C7 C8 109.96(16)
Br2 Zr1 C7 C8 -106.89(15)
Br1 Zr1 C7 C8 16.12(17)
C1 Zr1 C7 C6 -85.41(15)
C5 Zr1 C7 C6 -113.49(16)
C8 Zr1 C7 C6 116.6(2)
C4 Zr1 C7 C6 -140.73(15)
C10 Zr1 C7 C6 38.95(14)
C9 Zr1 C7 C6 79.09(16)
C2 Zr1 C7 C6 -93.81(16)
C3 Zr1 C7 C6 -133.48(15)
Br2 Zr1 C7 C6 9.67(17)
Br1 Zr1 C7 C6 132.68(13)
C6 C7 C8 C9 2.5(3)
Zr1 C7 C8 C9 67.29(18)
C6 C7 C8 Zr1 -64.83(18)
C1 Zr1 C8 C7 -26.36(18)
C6 Zr1 C8 C7 36.75(14)
C5 Zr1 C8 C7 -47.99(16)
C4 Zr1 C8 C7 -80.89(16)
C10 Zr1 C8 C7 77.56(16)
C9 Zr1 C8 C7 114.1(2)
C2 Zr1 C8 C7 -55.4(2)
C3 Zr1 C8 C7 -95.35(17)
Br2 Zr1 C8 C7 99.26(15)
Br1 Zr1 C8 C7 -165.38(15)
C1 Zr1 C8 C9 -140.51(15)
C6 Zr1 C8 C9 -77.40(16)
C5 Zr1 C8 C9 -162.14(16)
C7 Zr1 C8 C9 -114.1(2)
C4 Zr1 C8 C9 164.96(16)
C10 Zr1 C8 C9 -36.58(15)
C2 Zr1 C8 C9 -169.51(17)
C3 Zr1 C8 C9 150.50(15)
Br2 Zr1 C8 C9 -14.89(19)
Br1 Zr1 C8 C9 80.47(15)
C7 C8 C9 C10 -0.8(3)
Zr1 C8 C9 C10 65.96(18)
C7 C8 C9 Zr1 -66.79(19)
C1 Zr1 C9 C10 -51.0(2)
C6 Zr1 C9 C10 -36.43(15)
C5 Zr1 C9 C10 -92.96(17)
C7 Zr1 C9 C10 -77.77(17)
C8 Zr1 C9 C10 -115.3(2)
C4 Zr1 C9 C10 -135.02(16)
C3 Zr1 C9 C10 -174.42(18)
Br2 Zr1 C9 C10 53.04(16)
Br1 Zr1 C9 C10 149.90(16)
C1 Zr1 C9 C8 64.3(2)
C6 Zr1 C9 C8 78.92(17)
C5 Zr1 C9 C8 22.39(19)
C7 Zr1 C9 C8 37.58(15)
C4 Zr1 C9 C8 -19.7(2)
C10 Zr1 C9 C8 115.3(2)
C3 Zr1 C9 C8 -59.1(3)
Br2 Zr1 C9 C8 168.38(15)
Br1 Zr1 C9 C8 -94.75(15)
C8 C9 C10 C6 -1.1(3)
Zr1 C9 C10 C6 64.36(18)
C8 C9 C10 Zr1 -65.49(18)
C7 C6 C10 C9 2.6(3)
Si2 C6 C10 C9 173.60(19)
Zr1 C6 C10 C9 -65.38(19)
C7 C6 C10 Zr1 67.95(16)
Si2 C6 C10 Zr1 -121.0(2)
C1 Zr1 C10 C9 148.16(16)
C6 Zr1 C10 C9 117.1(2)
C5 Zr1 C10 C9 109.51(17)
C7 Zr1 C10 C9 77.80(18)
C8 Zr1 C10 C9 37.05(16)
C4 Zr1 C10 C9 78.4(2)
C2 Zr1 C10 C9 -179.69(16)
Br2 Zr1 C10 C9 -125.85(16)
Br1 Zr1 C10 C9 -31.16(17)
C1 Zr1 C10 C6 31.03(18)
C5 Zr1 C10 C6 -7.61(19)
C7 Zr1 C10 C6 -39.33(15)
C8 Zr1 C10 C6 -80.07(17)
C4 Zr1 C10 C6 -38.7(2)
C9 Zr1 C10 C6 -117.1(2)
C2 Zr1 C10 C6 63.2(2)
Br2 Zr1 C10 C6 117.03(15)
Br1 Zr1 C10 C6 -148.28(14)
